data_7114261
loop_
_publ_author_name
'Deacon, Glen B.'
'Forsyth, Craig M.'

_publ_section_title
;
 Linkage isomerism and C???H activation in an ytterbium(ii)
 tetraphenylborate
;
_journal_issue 21
_journal_name_full 'Chemical Communications'
_journal_page_first 2522
_journal_paper_doi 10.1039/b208149k
_journal_year 2002
_chemical_formula_sum 'C34 H46 B N O Si2 Yb'
_chemical_formula_weight 724.75
_chemical_name_systematic
; 
[(bis(trimethylsilyl)amido)(tetrahydrofuran)
(eta6,eta4-tetraphenylborato)ytterbium(II)] 
;
_space_group_IT_number 14
_symmetry_cell_setting monoclinic
_symmetry_space_group_name_Hall '-P 2ybc'
_symmetry_space_group_name_H-M 'P 1 21/c 1'
_atom_sites_solution_hydrogens geom
_atom_sites_solution_primary direct
_atom_sites_solution_secondary difmap
_audit_creation_method SHELXL-97
_cell_angle_alpha 90.00
_cell_angle_beta 92.931(1)
_cell_angle_gamma 90.00
_cell_formula_units_Z 4
_cell_length_a 9.6210(1)
_cell_length_b 15.7886(2)
_cell_length_c 22.2434(2)
_cell_measurement_temperature 123(2)
_cell_volume 3374.40(6)
_computing_cell_refinement 'DENZO-SMN (Otwinoski and Minor, 1993)'
_computing_data_collection 'COLLECT (Nonius BV, 1994)'
_computing_data_reduction 'DENZO-SMN (Otwinoski and Minor, 1993)'
_computing_molecular_graphics 'POVRAY 3.0'
_computing_structure_refinement 'SHELXL-97 (Sheldrick, 1997)'
_computing_structure_solution 'SHELXS-97 (Sheldrick, 1990)'
_diffrn_ambient_temperature 123(2)
_diffrn_measured_fraction_theta_full 0.988
_diffrn_measured_fraction_theta_max 0.988
_diffrn_measurement_device_type 'Enraf Nonius KAPPA CCD'
_diffrn_measurement_method '1 deg scans in phi and omega'
_diffrn_radiation_monochromator graphite
_diffrn_radiation_source 'fine-focus sealed tube'
_diffrn_radiation_type MoK\a
_diffrn_radiation_wavelength 0.71073
_diffrn_reflns_av_R_equivalents 0.0653
_diffrn_reflns_av_sigmaI/netI 0.0684
_diffrn_reflns_limit_h_max 12
_diffrn_reflns_limit_h_min -12
_diffrn_reflns_limit_k_max 20
_diffrn_reflns_limit_k_min -21
_diffrn_reflns_limit_l_max 29
_diffrn_reflns_limit_l_min -27
_diffrn_reflns_number 42816
_diffrn_reflns_theta_full 28.28
_diffrn_reflns_theta_max 28.28
_diffrn_reflns_theta_min 2.61
_exptl_absorpt_coefficient_mu 2.868
_exptl_absorpt_process_details none
_exptl_crystal_colour red-orange
_exptl_crystal_density_diffrn 1.427
_exptl_crystal_density_method 'not measured'
_exptl_crystal_description prismatic
_exptl_crystal_F_000 1472
_exptl_crystal_size_max 0.13
_exptl_crystal_size_mid 0.13
_exptl_crystal_size_min 0.05
_refine_diff_density_max 1.349
_refine_diff_density_min -0.864
_refine_diff_density_rms 0.114
_refine_ls_extinction_method none
_refine_ls_goodness_of_fit_ref 0.996
_refine_ls_hydrogen_treatment mixed
_refine_ls_matrix_type full
_refine_ls_number_parameters 361
_refine_ls_number_reflns 8258
_refine_ls_number_restraints 0
_refine_ls_restrained_S_all 0.996
_refine_ls_R_factor_all 0.0676
_refine_ls_R_factor_gt 0.0333
_refine_ls_shift/su_max 0.003
_refine_ls_shift/su_mean 0.000
_refine_ls_structure_factor_coef Fsqd
_refine_ls_weighting_details 'calc w=1/[\s^2^(Fo^2^)+(0.0243P)^2^+0.0000P] where P=(Fo^2^+2Fc^2^)/3'
_refine_ls_weighting_scheme calc
_refine_ls_wR_factor_gt 0.0578
_refine_ls_wR_factor_ref 0.0650
_reflns_number_gt 5754
_reflns_number_total 8258
_reflns_threshold_expression >2sigma(I)
_cod_data_source_file b208149k.txt
_cod_data_source_block 1a
_cod_original_cell_volume 3374.4(12)
_cod_original_sg_symbol_H-M P2(1)/c
_cod_database_code 7114261

loop_
_symmetry_equiv_pos_as_xyz
'x, y, z'
'-x, y+1/2, -z+1/2'
'-x, -y, -z'
'x, -y-1/2, z-1/2'

loop_
_atom_site_label
_atom_site_type_symbol
_atom_site_fract_x
_atom_site_fract_y
_atom_site_fract_z
_atom_site_U_iso_or_equiv
_atom_site_adp_type
_atom_site_occupancy
_atom_site_symmetry_multiplicity
_atom_site_calc_flag
_atom_site_refinement_flags
Yb1 Yb 0.227652(14) 0.211688(9) 0.920959(5) 0.02375(5) Uani 1 1 d .
Si1 Si 0.32474(11) 0.30091(7) 1.06558(4) 0.0333(2) Uani 1 1 d .
Si2 Si 0.54323(10) 0.23725(8) 0.98639(4) 0.0441(3) Uani 1 1 d .
O1 O 0.1244(2) 0.34625(14) 0.91556(9) 0.0304(5) Uani 1 1 d .
N1 N 0.3743(3) 0.25602(18) 1.00052(11) 0.0273(6) Uani 1 1 d .
C1 C 0.1314(4) 0.3190(2) 1.06593(15) 0.0388(9) Uani 1 1 d .
H1A H 0.1012 0.3534 1.0310 0.058 Uiso 1 1 calc R
H1B H 0.1092 0.3486 1.1030 0.058 Uiso 1 1 calc R
H1C H 0.0830 0.2643 1.0640 0.058 Uiso 1 1 calc R
C2 C 0.3673(5) 0.2366(3) 1.13445(16) 0.0699(15) Uani 1 1 d .
H2A H 0.4673 0.2244 1.1373 0.105 Uiso 1 1 calc R
H2B H 0.3150 0.1834 1.1321 0.105 Uiso 1 1 calc R
H2C H 0.3420 0.2684 1.1701 0.105 Uiso 1 1 calc R
C3 C 0.4027(4) 0.4088(3) 1.07924(16) 0.0550(12) Uani 1 1 d .
H3A H 0.3830 0.4446 1.0438 0.083 Uiso 1 1 calc R
H3B H 0.5036 0.4035 1.0866 0.083 Uiso 1 1 calc R
H3C H 0.3621 0.4346 1.1144 0.083 Uiso 1 1 calc R
C4 C 0.6696(5) 0.2369(4) 1.05311(19) 0.104(2) Uani 1 1 d .
H4A H 0.6389 0.1961 1.0829 0.156 Uiso 1 1 calc R
H4B H 0.6741 0.2936 1.0710 0.156 Uiso 1 1 calc R
H4C H 0.7619 0.2207 1.0404 0.156 Uiso 1 1 calc R
C5 C 0.6108(5) 0.3168(3) 0.93306(19) 0.0769(16) Uani 1 1 d .
H5A H 0.5483 0.3197 0.8969 0.115 Uiso 1 1 calc R
H5B H 0.7040 0.3000 0.9218 0.115 Uiso 1 1 calc R
H5C H 0.6156 0.3725 0.9525 0.115 Uiso 1 1 calc R
C6 C 0.5585(4) 0.1306(3) 0.94935(15) 0.0516(11) Uani 1 1 d .
H6A H 0.4938 0.1277 0.9139 0.077 Uiso 1 1 calc R
H6B H 0.5358 0.0860 0.9779 0.077 Uiso 1 1 calc R
H6C H 0.6539 0.1226 0.9370 0.077 Uiso 1 1 calc R
C7 C 0.2084(4) 0.4237(2) 0.91509(14) 0.0357(9) Uani 1 1 d .
H7A H 0.2477 0.4322 0.8753 0.043 Uiso 1 1 calc R
H7B H 0.2857 0.4211 0.9462 0.043 Uiso 1 1 calc R
C8 C 0.1091(4) 0.4938(2) 0.92853(14) 0.0391(9) Uani 1 1 d .
H8A H 0.1402 0.5487 0.9123 0.047 Uiso 1 1 calc R
H8B H 0.0977 0.4995 0.9723 0.047 Uiso 1 1 calc R
C9 C -0.0243(4) 0.4636(2) 0.89595(15) 0.0417(10) Uani 1 1 d .
H9A H -0.1069 0.4892 0.9135 0.050 Uiso 1 1 calc R
H9B H -0.0251 0.4777 0.8526 0.050 Uiso 1 1 calc R
C10 C -0.0209(3) 0.3691(2) 0.90559(15) 0.0383(9) Uani 1 1 d .
H10A H -0.0740 0.3536 0.9409 0.046 Uiso 1 1 calc R
H10B H -0.0622 0.3394 0.8698 0.046 Uiso 1 1 calc R
C11 C 0.0719(3) 0.0632(2) 0.88861(12) 0.0234(7) Uani 1 1 d .
C12 C -0.0225(3) 0.1168(2) 0.91676(13) 0.0277(8) Uani 1 1 d .
H12 H -0.0979 0.1404 0.8931 0.033 Uiso 1 1 calc R
C13 C -0.0095(4) 0.1364(2) 0.97794(14) 0.0338(8) Uani 1 1 d .
H13 H -0.0757 0.1725 0.9952 0.041 Uiso 1 1 calc R
C14 C 0.0993(4) 0.1035(2) 1.01351(14) 0.0342(9) Uani 1 1 d .
H14 H 0.1086 0.1172 1.0551 0.041 Uiso 1 1 calc R
C15 C 0.1941(4) 0.0506(2) 0.98834(13) 0.0312(8) Uani 1 1 d .
H15 H 0.2688 0.0274 1.0126 0.037 Uiso 1 1 calc R
C16 C 0.1806(3) 0.0309(2) 0.92663(12) 0.0262(8) Uani 1 1 d .
H16 H 0.2472 -0.0056 0.9100 0.031 Uiso 1 1 calc R
C21 C 0.1616(3) 0.1403(2) 0.80048(11) 0.0229(7) Uani 1 1 d .
C22 C 0.1018(3) 0.2206(2) 0.78866(12) 0.0263(8) Uani 1 1 d .
H22 H 0.0035 0.2245 0.7827 0.032 Uiso 1 1 calc R
C23 C 0.1807(4) 0.2944(2) 0.78535(13) 0.0314(8) Uani 1 1 d .
H23 H 0.1363 0.3469 0.7762 0.038 Uiso 1 1 calc R
C24 C 0.3250(4) 0.2911(2) 0.79541(14) 0.0332(8) Uani 1 1 d .
H24 H 0.3793 0.3413 0.7942 0.040 Uiso 1 1 calc R
C25 C 0.3877(3) 0.2137(2) 0.80714(13) 0.0295(8) Uani 1 1 d .
H25 H 0.4859 0.2105 0.8138 0.035 Uiso 1 1 calc R
C26 C 0.3075(3) 0.1401(2) 0.80920(12) 0.0269(8) Uani 1 1 d .
H26 H 0.3535 0.0876 0.8168 0.032 Uiso 1 1 calc R
C31 C -0.0888(3) 0.0545(2) 0.78576(13) 0.0231(7) Uani 1 1 d .
C32 C -0.1266(3) 0.0892(2) 0.72932(13) 0.0282(8) Uani 1 1 d .
H32 H -0.0578 0.1170 0.7074 0.034 Uiso 1 1 calc R
C33 C -0.2627(4) 0.0840(2) 0.70431(14) 0.0331(8) Uani 1 1 d .
H33 H -0.2846 0.1091 0.6662 0.040 Uiso 1 1 calc R
C34 C -0.3649(4) 0.0435(2) 0.73383(14) 0.0347(9) Uani 1 1 d .
H34 H -0.4571 0.0404 0.7166 0.042 Uiso 1 1 calc R
C35 C -0.3314(3) 0.0074(2) 0.78892(14) 0.0354(9) Uani 1 1 d .
H35 H -0.4007 -0.0214 0.8100 0.043 Uiso 1 1 calc R
C36 C -0.1963(3) 0.0130(2) 0.81383(14) 0.0309(8) Uani 1 1 d .
H36 H -0.1759 -0.0127 0.8519 0.037 Uiso 1 1 calc R
C41 C 0.1453(3) -0.0307(2) 0.79310(12) 0.0245(7) Uani 1 1 d .
C42 C 0.2295(3) -0.0340(2) 0.74353(13) 0.0311(8) Uani 1 1 d .
H42 H 0.2483 0.0171 0.7228 0.037 Uiso 1 1 calc R
C43 C 0.2866(4) -0.1092(3) 0.72361(15) 0.0406(10) Uani 1 1 d .
H43 H 0.3432 -0.1084 0.6899 0.049 Uiso 1 1 calc R
C44 C 0.2623(4) -0.1841(3) 0.75181(16) 0.0416(10) Uani 1 1 d .
H44 H 0.3021 -0.2353 0.7383 0.050 Uiso 1 1 calc R
C45 C 0.1783(4) -0.1838(2) 0.80077(15) 0.0369(9) Uani 1 1 d .
H45 H 0.1590 -0.2353 0.8209 0.044 Uiso 1 1 calc R
C46 C 0.1229(3) -0.1086(2) 0.82006(13) 0.0303(8) Uani 1 1 d .
H46 H 0.0661 -0.1101 0.8537 0.036 Uiso 1 1 calc R
B1 B 0.0700(4) 0.0553(2) 0.81474(14) 0.0227(8) Uani 1 1 d .

loop_
_atom_site_aniso_label
_atom_site_aniso_U_11
_atom_site_aniso_U_22
_atom_site_aniso_U_33
_atom_site_aniso_U_23
_atom_site_aniso_U_13
_atom_site_aniso_U_12
Yb1 0.02455(9) 0.02332(9) 0.02352(9) -0.00032(6) 0.00258(5) 0.00084(7)
Si1 0.0330(6) 0.0441(7) 0.0227(5) 0.0001(4) 0.0008(4) 0.0063(5)
Si2 0.0240(6) 0.0759(9) 0.0320(5) -0.0109(5) -0.0030(4) 0.0079(6)
O1 0.0245(13) 0.0274(15) 0.0390(12) 0.0023(10) -0.0010(9) 0.0019(11)
N1 0.0207(15) 0.0357(18) 0.0254(14) 0.0024(12) 0.0005(11) 0.0072(13)
C1 0.037(2) 0.042(2) 0.038(2) -0.0090(17) 0.0074(16) 0.0073(19)
C2 0.072(3) 0.106(4) 0.032(2) 0.025(2) 0.007(2) 0.032(3)
C3 0.051(3) 0.064(3) 0.049(2) -0.023(2) -0.0023(19) -0.005(2)
C4 0.042(3) 0.216(7) 0.051(3) -0.053(3) -0.019(2) 0.055(4)
C5 0.054(3) 0.112(5) 0.067(3) -0.023(3) 0.025(2) -0.039(3)
C6 0.036(2) 0.079(3) 0.040(2) 0.001(2) 0.0045(16) 0.026(2)
C7 0.036(2) 0.033(2) 0.038(2) 0.0007(16) 0.0002(15) -0.0007(18)
C8 0.050(3) 0.035(2) 0.0330(19) -0.0016(16) 0.0044(16) 0.005(2)
C9 0.044(2) 0.040(3) 0.040(2) -0.0007(17) -0.0086(17) 0.0179(19)
C10 0.028(2) 0.043(3) 0.044(2) -0.0027(18) -0.0020(15) 0.0103(19)
C11 0.0214(18) 0.0209(19) 0.0285(17) 0.0045(14) 0.0064(13) -0.0023(14)
C12 0.0230(19) 0.027(2) 0.0335(19) -0.0013(15) 0.0061(13) -0.0007(15)
C13 0.035(2) 0.034(2) 0.034(2) -0.0061(16) 0.0187(15) -0.0023(18)
C14 0.051(2) 0.030(2) 0.0232(18) -0.0003(15) 0.0113(16) -0.0083(18)
C15 0.043(2) 0.023(2) 0.0267(18) 0.0060(14) -0.0011(15) -0.0023(17)
C16 0.0299(19) 0.021(2) 0.0281(18) 0.0024(14) 0.0041(14) -0.0014(15)
C21 0.0226(18) 0.031(2) 0.0151(15) -0.0004(13) 0.0021(12) -0.0001(16)
C22 0.0286(19) 0.031(2) 0.0194(16) 0.0017(14) 0.0003(13) 0.0019(17)
C23 0.047(2) 0.025(2) 0.0226(17) 0.0004(14) 0.0004(15) 0.0012(18)
C24 0.039(2) 0.037(2) 0.0238(18) -0.0043(16) 0.0043(14) -0.014(2)
C25 0.0255(18) 0.043(2) 0.0205(17) -0.0054(15) 0.0054(13) -0.0096(19)
C26 0.0258(19) 0.035(2) 0.0196(16) -0.0016(14) 0.0024(12) 0.0012(17)
C31 0.0229(18) 0.0181(18) 0.0285(17) -0.0020(13) 0.0030(13) 0.0054(14)
C32 0.031(2) 0.026(2) 0.0275(18) -0.0035(14) 0.0007(14) -0.0007(16)
C33 0.042(2) 0.026(2) 0.0300(18) -0.0031(15) -0.0101(16) 0.0012(17)
C34 0.026(2) 0.036(2) 0.041(2) -0.0078(17) -0.0072(16) 0.0015(17)
C35 0.025(2) 0.036(2) 0.046(2) -0.0016(17) 0.0049(16) -0.0021(17)
C36 0.026(2) 0.035(2) 0.0321(18) 0.0040(15) 0.0011(14) -0.0028(16)
C41 0.0195(18) 0.029(2) 0.0244(17) -0.0034(14) -0.0043(13) 0.0006(15)
C42 0.0267(19) 0.037(2) 0.0295(18) -0.0071(15) 0.0006(14) -0.0035(17)
C43 0.029(2) 0.053(3) 0.041(2) -0.0199(19) 0.0053(15) 0.0025(19)
C44 0.029(2) 0.042(3) 0.053(2) -0.021(2) -0.0081(17) 0.0080(19)
C45 0.043(2) 0.026(2) 0.040(2) -0.0069(16) -0.0114(17) 0.0043(18)
C46 0.033(2) 0.032(2) 0.0258(17) -0.0067(15) -0.0019(14) 0.0027(17)
B1 0.021(2) 0.023(2) 0.0240(19) 0.0006(15) 0.0015(14) 0.0018(17)

loop_
_atom_type_symbol
_atom_type_description
_atom_type_scat_dispersion_real
_atom_type_scat_dispersion_imag
_atom_type_scat_source
C C 0.0033 0.0016 'International Tables Vol C Tables 4.2.6.8 and 6.1.1.4'
H H 0.0000 0.0000 'International Tables Vol C Tables 4.2.6.8 and 6.1.1.4'
B B 0.0013 0.0007 'International Tables Vol C Tables 4.2.6.8 and 6.1.1.4'
N N 0.0061 0.0033 'International Tables Vol C Tables 4.2.6.8 and 6.1.1.4'
O O 0.0106 0.0060 'International Tables Vol C Tables 4.2.6.8 and 6.1.1.4'
Si Si 0.0817 0.0704 'International Tables Vol C Tables 4.2.6.8 and 6.1.1.4'
Yb Yb -0.3850 5.5486 'International Tables Vol C Tables 4.2.6.8 and 6.1.1.4'

loop_
_geom_angle_atom_site_label_1
_geom_angle_atom_site_label_2
_geom_angle_atom_site_label_3
_geom_angle
N1 Yb1 O1 90.30(9)
N1 Yb1 C12 131.98(9)
O1 Yb1 C12 96.92(9)
N1 Yb1 C11 137.11(9)
O1 Yb1 C11 121.03(9)
C12 Yb1 C11 28.74(8)
N1 Yb1 C26 126.97(9)
O1 Yb1 C26 116.34(8)
C12 Yb1 C26 91.59(9)
C11 Yb1 C26 67.58(9)
N1 Yb1 C16 110.83(9)
O1 Yb1 C16 145.97(9)
C12 Yb1 C16 49.09(9)
C11 Yb1 C16 28.30(8)
C26 Yb1 C16 72.46(9)
N1 Yb1 C13 104.51(9)
O1 Yb1 C13 93.02(9)
C12 Yb1 C13 28.02(8)
C11 Yb1 C13 50.44(9)
C26 Yb1 C13 117.72(10)
C16 Yb1 C13 56.76(10)
N1 Yb1 C21 154.94(9)
O1 Yb1 C21 103.21(8)
C12 Yb1 C21 67.93(9)
C11 Yb1 C21 51.00(8)
C26 Yb1 C21 27.97(8)
C16 Yb1 C21 68.62(8)
C13 Yb1 C21 95.86(9)
N1 Yb1 C15 87.18(9)
O1 Yb1 C15 137.97(9)
C12 Yb1 C15 56.71(9)
C11 Yb1 C15 49.95(9)
C26 Yb1 C15 98.05(10)
C16 Yb1 C15 27.68(8)
C13 Yb1 C15 47.66(10)
C21 Yb1 C15 96.16(9)
N1 Yb1 C14 84.46(9)
O1 Yb1 C14 111.34(9)
C12 Yb1 C14 48.72(9)
C11 Yb1 C14 58.29(8)
C26 Yb1 C14 120.61(10)
C16 Yb1 C14 48.35(9)
C13 Yb1 C14 26.99(9)
C21 Yb1 C14 109.28(9)
C15 Yb1 C14 26.68(9)
N1 Yb1 C25 108.66(9)
O1 Yb1 C25 100.36(9)
C12 Yb1 C25 116.43(9)
C11 Yb1 C25 94.61(9)
C26 Yb1 C25 27.21(9)
C16 Yb1 C25 97.70(9)
C13 Yb1 C25 143.98(9)
C21 Yb1 C25 48.64(8)
C15 Yb1 C25 120.14(10)
C14 Yb1 C25 145.75(10)
N1 Yb1 C22 153.82(9)
O1 Yb1 C22 76.62(8)
C12 Yb1 C22 72.86(9)
C11 Yb1 C22 68.08(9)
C26 Yb1 C22 46.44(9)
C16 Yb1 C22 91.79(8)
C13 Yb1 C22 98.81(9)
C21 Yb1 C22 26.64(8)
C15 Yb1 C22 117.73(9)
C14 Yb1 C22 121.31(9)
C25 Yb1 C22 53.28(9)
N1 Si1 C2 114.37(18)
N1 Si1 C3 112.85(16)
C2 Si1 C3 106.9(2)
N1 Si1 C1 112.75(14)
C2 Si1 C1 104.74(19)
C3 Si1 C1 104.36(18)
N1 Si2 C5 111.60(19)
N1 Si2 C4 116.32(17)
C5 Si2 C4 105.8(3)
N1 Si2 C6 109.51(16)
C5 Si2 C6 106.6(2)
C4 Si2 C6 106.4(2)
C10 O1 C7 108.6(3)
C10 O1 Yb1 129.5(2)
C7 O1 Yb1 121.60(18)
Si2 N1 Si1 122.88(16)
Si2 N1 Yb1 110.96(13)
Si1 N1 Yb1 126.16(13)
O1 C7 C8 104.9(3)
C7 C8 C9 101.8(3)
C10 C9 C8 103.4(3)
O1 C10 C9 106.3(3)
C16 C11 C12 115.2(3)
C16 C11 B1 122.9(3)
C12 C11 B1 120.9(3)
C16 C11 Yb1 77.42(18)
C12 C11 Yb1 74.76(18)
B1 C11 Yb1 106.99(19)
C13 C12 C11 122.5(3)
C13 C12 Yb1 79.44(19)
C11 C12 Yb1 76.50(18)
C14 C13 C12 120.2(3)
C14 C13 Yb1 79.38(19)
C12 C13 Yb1 72.54(18)
C15 C14 C13 119.6(3)
C15 C14 Yb1 76.16(18)
C13 C14 Yb1 73.63(18)
C14 C15 C16 120.0(3)
C14 C15 Yb1 77.17(19)
C16 C15 Yb1 72.86(18)
C11 C16 C15 122.4(3)
C11 C16 Yb1 74.28(19)
C15 C16 Yb1 79.46(19)
C26 C21 C22 115.0(3)
C26 C21 B1 120.7(3)
C22 C21 B1 123.5(3)
C26 C21 Yb1 73.05(16)
C22 C21 Yb1 83.86(17)
B1 C21 Yb1 103.26(16)
C23 C22 C21 122.9(3)
C23 C22 Yb1 84.35(18)
C21 C22 Yb1 69.50(15)
C22 C23 C24 120.0(3)
C22 C23 Yb1 70.73(17)
C24 C23 Yb1 75.52(18)
C25 C24 C23 118.9(3)
C25 C24 Yb1 68.77(17)
C23 C24 Yb1 79.86(19)
C24 C25 C26 120.4(3)
C24 C25 Yb1 86.07(19)
C26 C25 Yb1 70.07(16)
C25 C26 C21 122.8(3)
C25 C26 Yb1 82.72(17)
C21 C26 Yb1 78.98(16)
C36 C31 C32 114.8(3)
C36 C31 B1 121.8(3)
C32 C31 B1 123.2(3)
C33 C32 C31 122.0(3)
C34 C33 C32 121.1(3)
C33 C34 C35 118.7(3)
C34 C35 C36 120.1(3)
C35 C36 C31 123.3(3)
C46 C41 C42 114.5(3)
C46 C41 B1 122.1(3)
C42 C41 B1 123.3(3)
C43 C42 C41 122.4(3)
C44 C43 C42 121.0(3)
C43 C44 C45 118.5(4)
C46 C45 C44 119.7(4)
C45 C46 C41 123.9(3)
C41 B1 C31 107.5(3)
C41 B1 C21 111.9(3)
C31 B1 C21 115.5(3)
C41 B1 C11 112.1(3)
C31 B1 C11 111.0(2)
C21 B1 C11 98.8(2)

loop_
_geom_bond_atom_site_label_1
_geom_bond_atom_site_label_2
_geom_bond_distance
Yb1 N1 2.314(3)
Yb1 O1 2.346(2)
Yb1 C12 2.833(3)
Yb1 C11 2.855(3)
Yb1 C26 2.871(3)
Yb1 C16 2.894(3)
Yb1 C13 2.919(3)
Yb1 C21 2.946(3)
Yb1 C15 2.978(3)
Yb1 C14 2.990(3)
Yb1 C25 3.030(3)
Yb1 C22 3.128(3)
Si1 N1 1.701(3)
Si1 C2 1.865(4)
Si1 C3 1.880(4)
Si1 C1 1.882(4)
Si2 N1 1.697(3)
Si2 C5 1.867(5)
Si2 C4 1.870(4)
Si2 C6 1.883(4)
O1 C10 1.450(4)
O1 C7 1.466(4)
C7 C8 1.502(5)
C8 C9 1.518(5)
C9 C10 1.508(5)
C11 C16 1.406(4)
C11 C12 1.411(4)
C11 B1 1.647(4)
C12 C13 1.395(4)
C13 C14 1.381(5)
C14 C15 1.377(5)
C15 C16 1.407(4)
C21 C26 1.408(4)
C21 C22 1.410(4)
C21 B1 1.645(5)
C22 C23 1.396(4)
C23 C24 1.396(5)
C24 C25 1.382(5)
C25 C26 1.397(4)
C31 C36 1.399(4)
C31 C32 1.400(4)
C31 B1 1.627(5)
C32 C33 1.398(4)
C33 C34 1.369(5)
C34 C35 1.375(4)
C35 C36 1.390(4)
C41 C46 1.390(4)
C41 C42 1.402(4)
C41 B1 1.624(5)
C42 C43 1.390(5)
C43 C44 1.365(5)
C44 C45 1.389(5)
C45 C46 1.379(4)
